data_2219190
loop_
_publ_author_name
'Zhu, Yong-Chuang'
'He, Dao-Hang'

_publ_section_title
;
 <i>N</i>'-(2-Bromobenzylidene)-3,4,5-trimethoxybenzohydrazide methanol
 solvate
;
_journal_coeditor_code WN2271
_journal_issue 8
_journal_name_full 'Acta Crystallographica Section E'
_journal_page_first o1630
_journal_paper_doi 10.1107/S1600536808021764
_journal_volume 64
_journal_year 2008
_chemical_formula_iupac 'C17 H17 Br N2 O4, C H4 O'
_chemical_formula_moiety 'C17 H17 Br N2 O4, C H4 O'
_chemical_formula_sum 'C18 H21 Br N2 O5'
_chemical_formula_weight 425.28
_chemical_name_systematic
;<i>N</i>'-(2-Bromobenzylidene)-3,4,5-trimethoxybenzohydrazide methanol
 solvate
;
_space_group_IT_number 33
_symmetry_cell_setting orthorhombic
_symmetry_space_group_name_Hall 'P 2c -2n'
_symmetry_space_group_name_H-M 'P n a 21'
_atom_sites_solution_hydrogens geom
_atom_sites_solution_primary direct
_atom_sites_solution_secondary difmap
_audit_creation_method SHELXL-97
_cell_angle_alpha 90.00
_cell_angle_beta 90.00
_cell_angle_gamma 90.00
_cell_formula_units_Z 4
_cell_length_a 12.9234(7)
_cell_length_b 4.9159(3)
_cell_length_c 29.3975(17)
_cell_measurement_reflns_used 4139
_cell_measurement_temperature 173(2)
_cell_measurement_theta_max 26.81
_cell_measurement_theta_min 2.77
_cell_volume 1867.63(19)
_computing_cell_refinement 'SAINT-Plus (Bruker, 2003)'
_computing_data_collection 'SMART (Bruker, 2001)'
_computing_data_reduction 'SAINT-Plus (Bruker, 2003)'
_computing_molecular_graphics 'SHELXTL (Sheldrick, 2008)'
_computing_publication_material 'SHELXTL (Sheldrick, 2008)'
_computing_structure_refinement 'SHELXTL (Sheldrick, 2008)'
_computing_structure_solution 'SHELXTL (Sheldrick, 2008)'
_diffrn_ambient_temperature 173(2)
_diffrn_measured_fraction_theta_full 0.993
_diffrn_measured_fraction_theta_max 0.993
_diffrn_measurement_device_type 'Bruker SMART 1000 CCD'
_diffrn_measurement_method \w
_diffrn_radiation_monochromator graphite
_diffrn_radiation_source 'fine-focus sealed tube'
_diffrn_radiation_type MoK\a
_diffrn_radiation_wavelength 0.71073
_diffrn_reflns_av_R_equivalents 0.0274
_diffrn_reflns_av_sigmaI/netI 0.0612
_diffrn_reflns_limit_h_max 16
_diffrn_reflns_limit_h_min -15
_diffrn_reflns_limit_k_max 6
_diffrn_reflns_limit_k_min -2
_diffrn_reflns_limit_l_max 37
_diffrn_reflns_limit_l_min -34
_diffrn_reflns_number 8158
_diffrn_reflns_theta_full 27.01
_diffrn_reflns_theta_max 27.01
_diffrn_reflns_theta_min 1.39
_diffrn_standards_number 0
_exptl_absorpt_coefficient_mu 2.232
_exptl_absorpt_correction_T_max 0.4788
_exptl_absorpt_correction_T_min 0.4553
_exptl_absorpt_correction_type multi-scan
_exptl_absorpt_process_details '(SADABS; Sheldrick, 2003)'
_exptl_crystal_colour colorless
_exptl_crystal_density_diffrn 1.512
_exptl_crystal_density_method 'not measured'
_exptl_crystal_description block
_exptl_crystal_F_000 872
_exptl_crystal_size_max 0.36
_exptl_crystal_size_mid 0.35
_exptl_crystal_size_min 0.33
_refine_diff_density_max 0.331
_refine_diff_density_min -0.261
_refine_ls_abs_structure_details 'Flack (1983), 1720 Friedel pairs'
_refine_ls_abs_structure_Flack -0.008(8)
_refine_ls_extinction_method none
_refine_ls_goodness_of_fit_ref 1.040
_refine_ls_hydrogen_treatment constr
_refine_ls_matrix_type full
_refine_ls_number_parameters 240
_refine_ls_number_reflns 3799
_refine_ls_number_restraints 1
_refine_ls_restrained_S_all 1.040
_refine_ls_R_factor_all 0.0410
_refine_ls_R_factor_gt 0.0295
_refine_ls_shift/su_max 0.001
_refine_ls_shift/su_mean 0.000
_refine_ls_structure_factor_coef Fsqd
_refine_ls_weighting_details 'calc w=1/[\s^2^(Fo^2^)+0.8008P] where P=(Fo^2^+2Fc^2^)/3'
_refine_ls_weighting_scheme calc
_refine_ls_wR_factor_gt 0.0664
_refine_ls_wR_factor_ref 0.0801
_reflns_number_gt 3206
_reflns_number_total 3799
_reflns_threshold_expression I>2\s(I)
_cod_data_source_file wn2271.cif
_cod_data_source_block I
_cod_database_code 2219190
_cod_database_fobs_code 2219190

loop_
_symmetry_equiv_pos_as_xyz
'x, y, z'
'-x, -y, z+1/2'
'x+1/2, -y+1/2, z'
'-x+1/2, y+1/2, z+1/2'

loop_
_atom_site_type_symbol
_atom_site_label
_atom_site_fract_x
_atom_site_fract_y
_atom_site_fract_z
_atom_site_U_iso_or_equiv
_atom_site_adp_type
_atom_site_calc_flag
_atom_site_refinement_flags
_atom_site_occupancy
Br Br1 0.61656(2) 1.31840(7) 0.659414(16) 0.03707(11) Uani d . 1
C C1 0.5590(2) 0.7908(6) 0.89278(10) 0.0193(6) Uani d . 1
C C2 0.6409(2) 0.9755(6) 0.89566(11) 0.0195(6) Uani d . 1
H H2 0.6593 1.0831 0.8701 0.023 Uiso calc R 1
C C3 0.6953(2) 1.0008(6) 0.93627(11) 0.0207(7) Uani d . 1
C C4 0.6698(2) 0.8389(6) 0.97327(10) 0.0186(6) Uani d . 1
C C5 0.5855(2) 0.6608(6) 0.97056(11) 0.0215(7) Uani d . 1
C C6 0.5308(2) 0.6357(6) 0.93023(11) 0.0211(7) Uani d . 1
H H6 0.4742 0.5129 0.9282 0.025 Uiso calc R 1
C C7 0.4968(2) 0.7557(6) 0.85047(11) 0.0212(7) Uani d . 1
C C8 0.5282(3) 0.9221(7) 0.73624(12) 0.0276(7) Uani d . 1
H H8 0.5962 0.9952 0.7377 0.033 Uiso calc R 1
C C9 0.4707(3) 0.9235(7) 0.69320(11) 0.0254(7) Uani d . 1
C C10 0.4991(2) 1.0835(6) 0.65573(14) 0.0264(7) Uani d . 1
C C11 0.4448(3) 1.0814(8) 0.61551(12) 0.0337(8) Uani d . 1
H H11 0.4657 1.1955 0.5911 0.040 Uiso calc R 1
C C12 0.3603(3) 0.9139(8) 0.61066(13) 0.0362(9) Uani d . 1
H H12 0.3235 0.9084 0.5827 0.043 Uiso calc R 1
C C13 0.3292(3) 0.7520(8) 0.64720(12) 0.0344(9) Uani d . 1
H H13 0.2709 0.6357 0.6441 0.041 Uiso calc R 1
C C14 0.3830(3) 0.7604(8) 0.68790(14) 0.0312(8) Uani d . 1
H H14 0.3598 0.6530 0.7127 0.037 Uiso calc R 1
C C15 0.8028(3) 1.3547(7) 0.90665(12) 0.0254(7) Uani d . 1
H H15A 0.8276 1.2478 0.8807 0.038 Uiso calc R 1
H H15B 0.8577 1.4779 0.9168 0.038 Uiso calc R 1
H H15C 0.7422 1.4611 0.8975 0.038 Uiso calc R 1
C C16 0.7819(3) 0.6441(7) 1.02794(14) 0.0378(9) Uani d . 1
H H16A 0.7402 0.4792 1.0242 0.057 Uiso calc R 1
H H16B 0.8003 0.6660 1.0601 0.057 Uiso calc R 1
H H16C 0.8451 0.6289 1.0097 0.057 Uiso calc R 1
C C17 0.4812(3) 0.3298(7) 1.00811(13) 0.0294(8) Uani d . 1
H H17A 0.4160 0.4211 1.0006 0.044 Uiso calc R 1
H H17B 0.4748 0.2407 1.0378 0.044 Uiso calc R 1
H H17C 0.4968 0.1932 0.9848 0.044 Uiso calc R 1
C C18 0.2740(4) 0.2319(9) 0.78016(15) 0.0461(11) Uani d . 1
H H18A 0.3183 0.2281 0.7531 0.069 Uiso calc R 1
H H18B 0.2092 0.1360 0.7737 0.069 Uiso calc R 1
H H18C 0.3096 0.1426 0.8055 0.069 Uiso calc R 1
N N2 0.4860(2) 0.8218(6) 0.77170(9) 0.0247(6) Uani d . 1
N N1 0.5432(2) 0.8335(6) 0.81116(9) 0.0254(6) Uani d . 1
H H1A 0.6079 0.8897 0.8109 0.030 Uiso calc R 1
O O1 0.77516(17) 1.1759(4) 0.94291(7) 0.0240(5) Uani d . 1
O O2 0.72395(17) 0.8738(5) 1.01327(8) 0.0247(5) Uani d . 1
O O3 0.56273(16) 0.5255(5) 1.00977(8) 0.0279(5) Uani d . 1
O O4 0.40936(17) 0.6632(5) 0.85149(8) 0.0282(5) Uani d . 1
O O5 0.25214(18) 0.5045(5) 0.79189(9) 0.0319(6) Uani d . 1
H H5 0.2973 0.5615 0.8101 0.048 Uiso calc R 1

loop_
_atom_site_aniso_label
_atom_site_aniso_U_11
_atom_site_aniso_U_22
_atom_site_aniso_U_33
_atom_site_aniso_U_12
_atom_site_aniso_U_13
_atom_site_aniso_U_23
Br1 0.03845(18) 0.03817(18) 0.03459(19) -0.00184(16) 0.0079(2) 0.0056(2)
C1 0.0208(15) 0.0234(15) 0.0137(16) 0.0046(13) -0.0037(12) -0.0005(12)
C2 0.0212(15) 0.0209(15) 0.0165(16) 0.0034(13) -0.0004(12) 0.0008(12)
C3 0.0181(14) 0.0212(16) 0.0228(17) 0.0016(13) 0.0009(13) -0.0054(13)
C4 0.0209(15) 0.0203(15) 0.0144(16) 0.0027(13) -0.0023(12) -0.0036(12)
C5 0.0218(15) 0.0231(17) 0.0195(17) 0.0003(13) -0.0024(13) 0.0030(13)
C6 0.0201(15) 0.0238(16) 0.0194(17) 0.0007(13) -0.0051(12) 0.0003(13)
C7 0.0206(15) 0.0247(16) 0.0183(16) 0.0010(13) -0.0012(13) -0.0004(12)
C8 0.0235(16) 0.0360(18) 0.0232(18) -0.0025(15) -0.0004(14) 0.0030(15)
C9 0.0271(17) 0.0318(17) 0.0172(17) 0.0048(15) -0.0029(13) -0.0024(13)
C10 0.0313(15) 0.0282(14) 0.0196(17) 0.0088(12) 0.0059(18) -0.0007(16)
C11 0.047(2) 0.037(2) 0.0170(18) 0.0092(18) 0.0041(16) 0.0035(15)
C12 0.047(2) 0.043(2) 0.0192(19) 0.0102(19) -0.0100(16) -0.0003(16)
C13 0.0344(18) 0.042(2) 0.027(2) -0.0003(16) -0.0079(16) -0.0059(14)
C14 0.033(2) 0.040(2) 0.021(2) 0.0007(18) -0.0008(15) 0.0053(14)
C15 0.0242(16) 0.0260(18) 0.0260(19) -0.0014(15) 0.0021(14) -0.0016(14)
C16 0.040(2) 0.036(2) 0.037(2) 0.0072(19) -0.0187(18) -0.0032(17)
C17 0.0250(17) 0.0339(19) 0.0294(19) -0.0035(16) 0.0007(14) 0.0083(16)
C18 0.057(3) 0.046(2) 0.036(2) 0.011(2) -0.004(2) -0.0082(19)
N2 0.0217(13) 0.0366(16) 0.0159(14) -0.0002(12) -0.0058(11) 0.0011(12)
N1 0.0185(13) 0.0413(18) 0.0162(14) -0.0031(13) -0.0030(10) 0.0024(12)
O1 0.0251(11) 0.0277(12) 0.0193(12) -0.0046(10) -0.0042(9) 0.0012(9)
O2 0.0305(12) 0.0285(12) 0.0150(12) -0.0001(10) -0.0068(10) -0.0019(9)
O3 0.0277(12) 0.0379(13) 0.0181(12) -0.0087(11) -0.0042(10) 0.0067(10)
O4 0.0232(11) 0.0409(14) 0.0205(13) -0.0073(11) -0.0049(10) 0.0038(10)
O5 0.0230(12) 0.0402(14) 0.0326(14) 0.0039(11) -0.0045(11) -0.0067(11)

loop_
_atom_type_symbol
_atom_type_description
_atom_type_scat_dispersion_real
_atom_type_scat_dispersion_imag
_atom_type_scat_source
C C 0.0033 0.0016 'International Tables Vol C Tables 4.2.6.8 and 6.1.1.4'
H H 0.0000 0.0000 'International Tables Vol C Tables 4.2.6.8 and 6.1.1.4'
N N 0.0061 0.0033 'International Tables Vol C Tables 4.2.6.8 and 6.1.1.4'
O O 0.0106 0.0060 'International Tables Vol C Tables 4.2.6.8 and 6.1.1.4'
Br Br -0.2901 2.4595 'International Tables Vol C Tables 4.2.6.8 and 6.1.1.4'

loop_
_geom_angle_atom_site_label_1
_geom_angle_atom_site_label_2
_geom_angle_atom_site_label_3
_geom_angle
C6 C1 C2 120.5(3)
C6 C1 C7 117.1(3)
C2 C1 C7 122.3(3)
C3 C2 C1 119.5(3)
C3 C2 H2 120.2
C1 C2 H2 120.2
O1 C3 C4 115.6(3)
O1 C3 C2 124.3(3)
C4 C3 C2 120.1(3)
O2 C4 C3 118.5(3)
O2 C4 C5 121.4(3)
C3 C4 C5 119.9(3)
O3 C5 C6 124.7(3)
O3 C5 C4 115.2(3)
C6 C5 C4 120.1(3)
C5 C6 C1 119.7(3)
C5 C6 H6 120.2
C1 C6 H6 120.2
O4 C7 N1 122.4(3)
O4 C7 C1 121.5(3)
N1 C7 C1 116.1(3)
N2 C8 C9 119.3(3)
N2 C8 H8 120.3
C9 C8 H8 120.3
C14 C9 C10 116.5(3)
C14 C9 C8 120.3(3)
C10 C9 C8 123.2(3)
C11 C10 C9 122.6(3)
C11 C10 Br1 117.3(3)
C9 C10 Br1 120.1(3)
C12 C11 C10 119.9(3)
C12 C11 H11 120.0
C10 C11 H11 120.0
C11 C12 C13 119.4(3)
C11 C12 H12 120.3
C13 C12 H12 120.3
C14 C13 C12 120.2(4)
C14 C13 H13 119.9
C12 C13 H13 119.9
C13 C14 C9 121.4(4)
C13 C14 H14 119.3
C9 C14 H14 119.3
O1 C15 H15A 109.5
O1 C15 H15B 109.5
H15A C15 H15B 109.5
O1 C15 H15C 109.5
H15A C15 H15C 109.5
H15B C15 H15C 109.5
O2 C16 H16A 109.5
O2 C16 H16B 109.5
H16A C16 H16B 109.5
O2 C16 H16C 109.5
H16A C16 H16C 109.5
H16B C16 H16C 109.5
O3 C17 H17A 109.5
O3 C17 H17B 109.5
H17A C17 H17B 109.5
O3 C17 H17C 109.5
H17A C17 H17C 109.5
H17B C17 H17C 109.5
O5 C18 H18A 109.5
O5 C18 H18B 109.5
H18A C18 H18B 109.5
O5 C18 H18C 109.5
H18A C18 H18C 109.5
H18B C18 H18C 109.5
C8 N2 N1 116.2(3)
C7 N1 N2 117.9(3)
C7 N1 H1A 121.1
N2 N1 H1A 121.1
C3 O1 C15 118.2(2)
C4 O2 C16 115.3(2)
C5 O3 C17 117.4(3)
C18 O5 H5 109.5

loop_
_geom_bond_atom_site_label_1
_geom_bond_atom_site_label_2
_geom_bond_distance
Br1 C10 1.911(3)
C1 C6 1.388(4)
C1 C2 1.397(4)
C1 C7 1.491(4)
C2 C3 1.391(4)
C2 H2 0.9500
C3 O1 1.358(4)
C3 C4 1.388(4)
C4 O2 1.379(4)
C4 C5 1.400(5)
C5 O3 1.363(4)
C5 C6 1.386(4)
C6 H6 0.9500
C7 O4 1.218(4)
C7 N1 1.357(4)
C8 N2 1.276(4)
C8 C9 1.467(4)
C8 H8 0.9500
C9 C14 1.398(5)
C9 C10 1.402(5)
C10 C11 1.375(5)
C11 C12 1.375(6)
C11 H11 0.9500
C12 C13 1.396(5)
C12 H12 0.9500
C13 C14 1.384(5)
C13 H13 0.9500
C14 H14 0.9500
C15 O1 1.427(4)
C15 H15A 0.9800
C15 H15B 0.9800
C15 H15C 0.9800
C16 O2 1.422(4)
C16 H16A 0.9800
C16 H16B 0.9800
C16 H16C 0.9800
C17 O3 1.428(4)
C17 H17A 0.9800
C17 H17B 0.9800
C17 H17C 0.9800
C18 O5 1.412(5)
C18 H18A 0.9800
C18 H18B 0.9800
C18 H18C 0.9800
N2 N1 1.377(4)
N1 H1A 0.8800
O5 H5 0.8400

loop_
_geom_hbond_atom_site_label_D
_geom_hbond_atom_site_label_H
_geom_hbond_atom_site_label_A
_geom_hbond_site_symmetry_A
_geom_hbond_distance_DH
_geom_hbond_distance_HA
_geom_hbond_distance_DA
_geom_hbond_angle_DHA
N1 H1A O5 3_565 0.88 2.01 2.871(4) 164.2
O5 H5 O4 . 0.84 1.96 2.794(3) 174.8

loop_
_geom_torsion_atom_site_label_1
_geom_torsion_atom_site_label_2
_geom_torsion_atom_site_label_3
_geom_torsion_atom_site_label_4
_geom_torsion
C6 C1 C2 C3 0.9(4)
C7 C1 C2 C3 179.4(3)
C1 C2 C3 O1 -179.2(3)
C1 C2 C3 C4 1.5(4)
O1 C3 C4 O2 2.0(4)
C2 C3 C4 O2 -178.6(3)
O1 C3 C4 C5 177.0(3)
C2 C3 C4 C5 -3.6(4)
O2 C4 C5 O3 -0.7(4)
C3 C4 C5 O3 -175.6(3)
O2 C4 C5 C6 178.2(3)
C3 C4 C5 C6 3.3(4)
O3 C5 C6 C1 177.8(3)
C4 C5 C6 C1 -1.0(5)
C2 C1 C6 C5 -1.2(5)
C7 C1 C6 C5 -179.7(3)
C6 C1 C7 O4 21.3(4)
C2 C1 C7 O4 -157.2(3)
C6 C1 C7 N1 -159.0(3)
C2 C1 C7 N1 22.5(4)
N2 C8 C9 C14 -15.7(5)
N2 C8 C9 C10 164.3(3)
C14 C9 C10 C11 -0.5(5)
C8 C9 C10 C11 179.6(3)
C14 C9 C10 Br1 179.1(2)
C8 C9 C10 Br1 -0.9(4)
C9 C10 C11 C12 -1.2(5)
Br1 C10 C11 C12 179.2(3)
C10 C11 C12 C13 1.5(5)
C11 C12 C13 C14 0.0(6)
C12 C13 C14 C9 -1.8(6)
C10 C9 C14 C13 1.9(5)
C8 C9 C14 C13 -178.1(3)
C9 C8 N2 N1 -178.4(3)
O4 C7 N1 N2 4.1(5)
C1 C7 N1 N2 -175.7(3)
C8 N2 N1 C7 173.1(3)
C4 C3 O1 C15 -177.9(3)
C2 C3 O1 C15 2.7(4)
C3 C4 O2 C16 -117.3(3)
C5 C4 O2 C16 67.8(4)
C6 C5 O3 C17 4.7(5)
C4 C5 O3 C17 -176.5(3)

loop_
_cod_related_entry_id
_cod_related_entry_database
_cod_related_entry_code
1 ChemSpider 30655590
